data_4348580
loop_
_publ_author_name
'Burt, Jennifer'
'Emsley, James W.'
'Levason, William'
'Reid, Gillian'
'Tinkler, Iain S.'

_publ_section_title
;
 Systematics of BX3 and BX2(+) Complexes (X = F, Cl, Br, I) with Neutral
 Diphosphine and Diarsine Ligands.
;
_journal_issue 17
_journal_name_full 'Inorganic chemistry'
_journal_page_first 8852
_journal_page_last 8864
_journal_paper_doi 10.1021/acs.inorgchem.6b01375
_journal_volume 55
_journal_year 2016
_chemical_formula_moiety 'C10 H16 B Br2 P2, B Br4'
_chemical_formula_sum 'C10 H16 B2 Br6 P2'
_chemical_formula_weight 699.25
_space_group_crystal_system orthorhombic
_space_group_IT_number 62
_space_group_name_Hall '-P 2ac 2n'
_space_group_name_H-M_alt 'P n m a'
_atom_sites_solution_hydrogens geom
_atom_sites_solution_primary direct
_atom_sites_solution_secondary difmap
_audit_creation_method SHELXL-97
_cell_angle_alpha 90.00
_cell_angle_beta 90.00
_cell_angle_gamma 90.00
_cell_formula_units_Z 4
_cell_length_a 14.745(4)
_cell_length_b 10.796(3)
_cell_length_c 13.068(3)
_cell_measurement_reflns_used 4419
_cell_measurement_temperature 100(2)
_cell_measurement_theta_max 27.5
_cell_measurement_theta_min 2.4
_cell_volume 2080.3(9)
_computing_cell_refinement
;
CrystalClear-SM Expert 2.1 b29 (Rigaku, 2013)
;
_computing_data_collection
;
CrystalClear-SM Expert 2.1 b29 (Rigaku, 2013)
;
_computing_data_reduction
;
CrystalClear-SM Expert 2.1 b29 (Rigaku, 2013)
;
_computing_structure_refinement 'SHELXL-97 (Sheldrick, 2008)'
_computing_structure_solution 'Superflip (Palatinus et al., 2007)'
_diffrn_ambient_temperature 100(2)
_diffrn_detector CCD
_diffrn_detector_area_resol_mean 28.5714
_diffrn_measured_fraction_theta_full 0.997
_diffrn_measured_fraction_theta_max 0.997
_diffrn_measurement_device
;
AFC12 (Right): Kappa 3 circle
;
_diffrn_measurement_device_type
;
Rigaku Saturn724+ (2x2 bin mode)
;
_diffrn_measurement_method 'profile data from \w-scans'
_diffrn_measurement_specimen_support Fiber
_diffrn_radiation_monochromator Confocal
_diffrn_radiation_type MoK\a
_diffrn_radiation_wavelength 0.71073
_diffrn_reflns_av_R_equivalents 0.0805
_diffrn_reflns_av_sigmaI/netI 0.0462
_diffrn_reflns_limit_h_max 19
_diffrn_reflns_limit_h_min -19
_diffrn_reflns_limit_k_max 11
_diffrn_reflns_limit_k_min -13
_diffrn_reflns_limit_l_max 16
_diffrn_reflns_limit_l_min -16
_diffrn_reflns_number 17176
_diffrn_reflns_theta_full 27.47
_diffrn_reflns_theta_max 27.47
_diffrn_reflns_theta_min 3.12
_diffrn_source 'Sealed Tube'
_diffrn_source_current 55.0
_diffrn_source_power 2.5
_diffrn_source_voltage 45.0
_exptl_absorpt_coefficient_mu 11.721
_exptl_absorpt_correction_T_max 0.5918
_exptl_absorpt_correction_T_min 0.3869
_exptl_absorpt_correction_type multi-scan
_exptl_absorpt_process_details 'CrystalClear-SM Expert 2.1 b29 (Rigaku, 2013)'
_exptl_crystal_colour colourless
_exptl_crystal_density_diffrn 2.233
_exptl_crystal_density_method 'not measured'
_exptl_crystal_description prism
_exptl_crystal_F_000 1304
_exptl_crystal_size_max 0.10
_exptl_crystal_size_mid 0.06
_exptl_crystal_size_min 0.05
_refine_diff_density_max 0.925
_refine_diff_density_min -0.441
_refine_diff_density_rms 0.137
_refine_ls_extinction_method none
_refine_ls_goodness_of_fit_ref 0.897
_refine_ls_hydrogen_treatment constr
_refine_ls_matrix_type full
_refine_ls_number_parameters 102
_refine_ls_number_reflns 2491
_refine_ls_number_restraints 0
_refine_ls_restrained_S_all 0.897
_refine_ls_R_factor_all 0.0449
_refine_ls_R_factor_gt 0.0319
_refine_ls_shift/su_max 0.001
_refine_ls_shift/su_mean 0.000
_refine_ls_structure_factor_coef Fsqd
_refine_ls_weighting_details 'calc w=1/[\s^2^(Fo^2^)+(0.0333P)^2^+0.0000P] where P=(Fo^2^+2Fc^2^)/3'
_refine_ls_weighting_scheme calc
_refine_ls_wR_factor_gt 0.0702
_refine_ls_wR_factor_ref 0.0734
_reflns_number_gt 1859
_reflns_number_total 2491
_reflns_threshold_expression >2\s(I)
_cod_data_source_file ic6b01375_si_005.cif
_cod_data_source_block 2015jebk25a
_cod_database_code 4348580

loop_
_symmetry_equiv_pos_as_xyz
'x, y, z'
'-x+1/2, -y, z+1/2'
'x+1/2, -y+1/2, -z+1/2'
'-x, y+1/2, -z'
'-x, -y, -z'
'x-1/2, y, -z-1/2'
'-x-1/2, y-1/2, z-1/2'
'x, -y-1/2, z'

loop_
_atom_site_label
_atom_site_type_symbol
_atom_site_fract_x
_atom_site_fract_y
_atom_site_fract_z
_atom_site_U_iso_or_equiv
_atom_site_adp_type
_atom_site_occupancy
_atom_site_symmetry_multiplicity
_atom_site_calc_flag
_atom_site_refinement_flags
Br1 Br -0.09363(4) 0.2500 0.95715(4) 0.03374(15) Uani 1 2 d S
Br2 Br -0.21574(4) 0.2500 0.73837(4) 0.03666(15) Uani 1 2 d S
P1 P -0.02305(7) 0.10881(9) 0.74864(7) 0.0280(2) Uani 1 1 d .
C1 C 0.0511(2) 0.1853(3) 0.6585(2) 0.0248(7) Uani 1 1 d .
C2 C 0.1061(2) 0.1204(4) 0.5902(3) 0.0291(8) Uani 1 1 d .
H2 H 0.1067 0.0324 0.5900 0.035 Uiso 1 1 calc R
C3 C 0.1604(3) 0.1875(4) 0.5222(3) 0.0306(8) Uani 1 1 d .
H3 H 0.1979 0.1443 0.4751 0.037 Uiso 1 1 calc R
C4 C 0.0449(3) 0.0279(4) 0.8406(3) 0.0407(10) Uani 1 1 d .
H7A H 0.0818 -0.0346 0.8056 0.061 Uiso 1 1 calc R
H7B H 0.0053 -0.0128 0.8906 0.061 Uiso 1 1 calc R
H7C H 0.0847 0.0868 0.8758 0.061 Uiso 1 1 calc R
C5 C -0.0882(3) -0.0034(4) 0.6798(3) 0.0399(10) Uani 1 1 d .
H8A H -0.1309 -0.0438 0.7266 0.060 Uiso 1 1 calc R
H8B H -0.0475 -0.0656 0.6503 0.060 Uiso 1 1 calc R
H8C H -0.1219 0.0379 0.6249 0.060 Uiso 1 1 calc R
B1 B -0.0926(4) 0.2500 0.8039(4) 0.0291(13) Uani 1 2 d S
Br3 Br 0.40037(4) 0.2500 0.05612(4) 0.03184(14) Uani 1 2 d S
Br4 Br 0.20602(3) 0.09767(4) 0.06293(3) 0.03757(12) Uani 1 1 d .
Br5 Br 0.27893(4) 0.2500 0.26664(4) 0.03468(15) Uani 1 2 d S
B2 B 0.2717(4) 0.2500 0.1111(5) 0.0300(13) Uani 1 2 d S

loop_
_atom_site_aniso_label
_atom_site_aniso_U_11
_atom_site_aniso_U_22
_atom_site_aniso_U_33
_atom_site_aniso_U_23
_atom_site_aniso_U_13
_atom_site_aniso_U_12
Br1 0.0390(3) 0.0399(3) 0.0223(3) 0.000 0.0016(2) 0.000
Br2 0.0300(3) 0.0503(4) 0.0297(3) 0.000 -0.0011(2) 0.000
P1 0.0317(6) 0.0279(5) 0.0243(5) 0.0010(4) 0.0024(4) -0.0018(4)
C1 0.0238(19) 0.0284(18) 0.0220(17) 0.0004(15) -0.0020(14) -0.0012(15)
C2 0.030(2) 0.0291(19) 0.0286(19) -0.0037(15) -0.0024(15) 0.0001(16)
C3 0.027(2) 0.042(2) 0.0234(17) -0.0016(16) 0.0001(15) 0.0005(18)
C4 0.047(3) 0.040(2) 0.035(2) 0.0079(19) 0.0018(19) 0.007(2)
C5 0.045(3) 0.038(2) 0.037(2) -0.0043(18) 0.0081(18) -0.014(2)
B1 0.032(4) 0.035(3) 0.021(3) 0.000 -0.002(2) 0.000
Br3 0.0311(3) 0.0308(3) 0.0336(3) 0.000 0.0075(2) 0.000
Br4 0.0374(2) 0.0346(2) 0.0407(2) -0.00636(18) 0.00092(18) -0.00543(18)
Br5 0.0389(3) 0.0391(3) 0.0260(3) 0.000 0.0033(2) 0.000
B2 0.034(4) 0.029(3) 0.027(3) 0.000 0.001(3) 0.000

loop_
_atom_type_symbol
_atom_type_description
_atom_type_scat_dispersion_real
_atom_type_scat_dispersion_imag
_atom_type_scat_source
C C 0.0033 0.0016 'International Tables Vol C Tables 4.2.6.8 and 6.1.1.4'
H H 0.0000 0.0000 'International Tables Vol C Tables 4.2.6.8 and 6.1.1.4'
B B 0.0013 0.0007 'International Tables Vol C Tables 4.2.6.8 and 6.1.1.4'
Br Br -0.2901 2.4595 'International Tables Vol C Tables 4.2.6.8 and 6.1.1.4'
P P 0.1023 0.0942 'International Tables Vol C Tables 4.2.6.8 and 6.1.1.4'

loop_
_geom_angle_atom_site_label_1
_geom_angle_atom_site_label_2
_geom_angle_atom_site_label_3
_geom_angle
_geom_angle_site_symmetry_1
_geom_angle_site_symmetry_3
C5 P1 C4 107.9(2) . .
C5 P1 C1 107.85(17) . .
C4 P1 C1 108.79(18) . .
C5 P1 B1 115.3(2) . .
C4 P1 B1 114.9(2) . .
C1 P1 B1 101.53(18) . .
C2 C1 C1 120.1(2) . 8_565
C2 C1 P1 122.7(3) . .
C1 C1 P1 117.20(11) 8_565 .
C1 C2 C3 118.7(3) . .
C1 C2 H2 120.7 . .
C3 C2 H2 120.7 . .
C3 C3 C2 121.2(2) 8_565 .
C3 C3 H3 119.4 8_565 .
C2 C3 H3 119.4 . .
P1 C4 H7A 109.5 . .
P1 C4 H7B 109.5 . .
H7A C4 H7B 109.5 . .
P1 C4 H7C 109.5 . .
H7A C4 H7C 109.5 . .
H7B C4 H7C 109.5 . .
P1 C5 H8A 109.5 . .
P1 C5 H8B 109.5 . .
H8A C5 H8B 109.5 . .
P1 C5 H8C 109.5 . .
H8A C5 H8C 109.5 . .
H8B C5 H8C 109.5 . .
P1 B1 P1 101.1(3) 8_565 .
P1 B1 Br1 111.7(2) 8_565 .
P1 B1 Br1 111.7(2) . .
P1 B1 Br2 108.3(2) 8_565 .
P1 B1 Br2 108.3(2) . .
Br1 B1 Br2 114.8(3) . .
Br4 B2 Br4 109.8(3) . 8_565
Br4 B2 Br3 109.9(2) . .
Br4 B2 Br3 109.9(2) 8_565 .
Br4 B2 Br5 109.8(2) . .
Br4 B2 Br5 109.8(2) 8_565 .
Br3 B2 Br5 107.7(3) . .

loop_
_geom_bond_atom_site_label_1
_geom_bond_atom_site_label_2
_geom_bond_distance
_geom_bond_site_symmetry_2
Br1 B1 2.003(6) .
Br2 B1 2.007(6) .
P1 C5 1.788(4) .
P1 C4 1.791(4) .
P1 C1 1.807(4) .
P1 B1 1.974(4) .
C1 C2 1.394(5) .
C1 C1 1.397(7) 8_565
C2 C3 1.399(5) .
C2 H2 0.9500 .
C3 C3 1.349(8) 8_565
C3 H3 0.9500 .
C4 H7A 0.9800 .
C4 H7B 0.9800 .
C4 H7C 0.9800 .
C5 H8A 0.9800 .
C5 H8B 0.9800 .
C5 H8C 0.9800 .
B1 P1 1.974(4) 8_565
Br3 B2 2.029(6) .
Br4 B2 2.009(4) .
Br5 B2 2.035(6) .
B2 Br4 2.009(4) 8_565

loop_
_geom_torsion_atom_site_label_1
_geom_torsion_atom_site_label_2
_geom_torsion_atom_site_label_3
_geom_torsion_atom_site_label_4
_geom_torsion
_geom_torsion_site_symmetry_1
_geom_torsion_site_symmetry_4
C5 P1 C1 C2 -50.1(3) . .
C4 P1 C1 C2 66.7(3) . .
B1 P1 C1 C2 -171.7(3) . .
C5 P1 C1 C1 129.37(16) . 8_565
C4 P1 C1 C1 -113.84(16) . 8_565
B1 P1 C1 C1 7.76(19) . 8_565
C1 C1 C2 C3 -0.3(4) 8_565 .
P1 C1 C2 C3 179.1(3) . .
C1 C2 C3 C3 0.3(4) . 8_565
C5 P1 B1 P1 -127.2(2) . 8_565
C4 P1 B1 P1 106.3(2) . 8_565
C1 P1 B1 P1 -10.9(3) . 8_565
C5 P1 B1 Br1 113.9(3) . .
C4 P1 B1 Br1 -12.6(3) . .
C1 P1 B1 Br1 -129.8(2) . .
C5 P1 B1 Br2 -13.5(3) . .
C4 P1 B1 Br2 -140.0(2) . .
C1 P1 B1 Br2 102.8(2) . .
